data_8105237
loop_
_publ_author_name
'Wang, Hui'
'Xiao, Zi-Jing'

_publ_section_title
;
 The crystal structure of bis(N-oxy-2-(1H-tetrazol-1-yl) acetamide \k2
 O,O&#x2032;)-diaqua-zinc(II), C6H12ZnN10O6
;
_journal_issue 3
_journal_name_full 'Zeitschrift f\"ur Kristallographie - New Crystal Structures'
_journal_page_first 617
_journal_page_last 619
_journal_paper_doi 10.1515/ncrs-2019-0856
_journal_volume 235
_journal_year 2020
_chemical_formula_moiety 'C6 H12 N10 O6 Zn'
_chemical_formula_sum 'C6 H12 N10 O6 Zn'
_chemical_formula_weight 385.63
_chemical_name_systematic 'bis(N-oxy-2-(1H-tetrazol-1-yl) acetamide)-diaqua zinc'
_space_group_crystal_system orthorhombic
_space_group_IT_number 60
_space_group_name_Hall '-P 2n 2ab'
_space_group_name_H-M_alt 'P b c n'
_atom_sites_solution_hydrogens mixed
_atom_sites_solution_primary direct
_atom_sites_solution_secondary difmap
_audit_creation_method SHELXL-2014/7
_cell_angle_alpha 90
_cell_angle_beta 90
_cell_angle_gamma 90
_cell_formula_units_Z 4
_cell_length_a 19.6175(12)
_cell_length_b 7.2887(5)
_cell_length_c 9.3499(6)
_cell_measurement_reflns_used 1503
_cell_measurement_temperature 293(2)
_cell_measurement_theta_max 27.7780
_cell_measurement_theta_min 4.0740
_cell_volume 1336.91(15)
_computing_cell_refinement 'CrysAlisPro 1.171.38.41 (Rigaku OD, 2015) [1]'
_computing_data_collection 'CrysAlisPro 1.171.38.41 (Rigaku OD, 2015) [1]'
_computing_data_reduction 'CrysAlisPro 1.171.38.41 (Rigaku OD, 2015) [1]'
_computing_molecular_graphics 'Diamond 3.2 [3]'
_computing_publication_material 'publCIF (Webtrip, 2010)'
_computing_structure_refinement 'SHELXL-2014/7 (Sheldrick, 2014) [2]'
_computing_structure_solution 'SHELXL-2014/7 (Sheldrick, 2014) [2]'
_diffrn_ambient_temperature 293(2)
_diffrn_detector_area_resol_mean 16.1213
_diffrn_measured_fraction_theta_full 0.998
_diffrn_measured_fraction_theta_max 0.999
_diffrn_measurement_device_type 'Enhance (Mo) X-ray Source'
_diffrn_measurement_method '\w scans'
_diffrn_radiation_type MoK\a
_diffrn_radiation_wavelength 0.71073
_diffrn_reflns_av_R_equivalents 0.0297
_diffrn_reflns_av_unetI/netI 0.0266
_diffrn_reflns_Laue_measured_fraction_full 0.998
_diffrn_reflns_Laue_measured_fraction_max 0.999
_diffrn_reflns_limit_h_max 24
_diffrn_reflns_limit_h_min -23
_diffrn_reflns_limit_k_max 5
_diffrn_reflns_limit_k_min -9
_diffrn_reflns_limit_l_max 8
_diffrn_reflns_limit_l_min -11
_diffrn_reflns_number 5714
_diffrn_reflns_point_group_measured_fraction_full 0.998
_diffrn_reflns_point_group_measured_fraction_max 0.999
_diffrn_reflns_theta_full 25.242
_diffrn_reflns_theta_max 26.372
_diffrn_reflns_theta_min 3.693
_diffrn_source 'fine-focus sealed X-ray tube'
_exptl_absorpt_coefficient_mu 1.893
_exptl_absorpt_correction_T_max 0.8762
_exptl_absorpt_correction_T_min 0.6276
_exptl_absorpt_correction_type multi-scan
_exptl_absorpt_process_details
;
CrysAlisPro 1.171.38.41 (Rigaku Oxford Diffraction, 2015)
Empirical absorption correction using spherical harmonics,
 implemented in SCALE3 ABSPACK scaling algorithm.
;
_exptl_crystal_colour 'light red'
_exptl_crystal_density_diffrn 1.916
_exptl_crystal_density_method none
_exptl_crystal_description plate
_exptl_crystal_F_000 784
_exptl_crystal_size_max 0.600
_exptl_crystal_size_mid 0.210
_exptl_crystal_size_min 0.070
_refine_diff_density_max 0.269
_refine_diff_density_min -0.328
_refine_diff_density_rms 0.060
_refine_ls_extinction_coef .
_refine_ls_extinction_method none
_refine_ls_goodness_of_fit_ref 1.113
_refine_ls_hydrogen_treatment constr
_refine_ls_matrix_type full
_refine_ls_number_parameters 108
_refine_ls_number_reflns 1366
_refine_ls_number_restraints 0
_refine_ls_restrained_S_all 1.113
_refine_ls_R_factor_all 0.0367
_refine_ls_R_factor_gt 0.0276
_refine_ls_shift/su_max 0.000
_refine_ls_shift/su_mean 0.000
_refine_ls_structure_factor_coef Fsqd
_refine_ls_weighting_details 'w=1/[\s^2^(Fo^2^)+(0.0248P)^2^+0.5057P] where P=(Fo^2^+2Fc^2^)/3'
_refine_ls_weighting_scheme calc
_refine_ls_wR_factor_gt 0.0605
_refine_ls_wR_factor_ref 0.0640
_reflns_Friedel_coverage 0.000
_reflns_Friedel_fraction_full .
_reflns_Friedel_fraction_max .
_reflns_number_gt 1147
_reflns_number_total 1366
_reflns_threshold_expression 'I > 2\s(I)'
_cod_data_source_file suppl_ncrs-2019-0856_suppl.cif
_cod_data_source_block d
_cod_database_code 8105237
_shelx_shelxl_version_number 2014/7
_shelx_space_group_comment
;
The symmetry employed for this shelxl refinement is uniquely defined
by the following loop, which should always be used as a source of
symmetry information in preference to the above space-group names.
They are only intended as comments.
;
_shelx_estimated_absorpt_t_min 0.396
_shelx_estimated_absorpt_t_max 0.879

loop_
_space_group_symop_operation_xyz
'x, y, z'
'-x+1/2, -y+1/2, z+1/2'
'-x, y, -z+1/2'
'x+1/2, -y+1/2, -z'
'-x, -y, -z'
'x-1/2, y-1/2, -z-1/2'
'x, -y, z-1/2'
'-x-1/2, y-1/2, z'

loop_
_atom_site_label
_atom_site_type_symbol
_atom_site_fract_x
_atom_site_fract_y
_atom_site_fract_z
_atom_site_U_iso_or_equiv
_atom_site_adp_type
_atom_site_occupancy
_atom_site_site_symmetry_order
_atom_site_calc_flag
_atom_site_refinement_flags_posn
_atom_site_refinement_flags_adp
_atom_site_refinement_flags_occupancy
_atom_site_disorder_assembly
_atom_site_disorder_group
Zn1 Zn 0.0000 0.19646(5) 0.2500 0.01940(12) Uani 1 2 d S T P . .
N1 N 0.19127(9) 0.6455(2) 0.18409(19) 0.0219(4) Uani 1 1 d . . . . .
N2 N 0.19539(11) 0.6983(3) 0.3211(2) 0.0342(5) Uani 1 1 d . . . . .
N3 N 0.25857(12) 0.6778(3) 0.3575(2) 0.0396(6) Uani 1 1 d . . . . .
N4 N 0.29562(11) 0.6119(3) 0.2478(2) 0.0372(5) Uani 1 1 d . . . . .
N5 N 0.06750(9) 0.3798(3) 0.02643(18) 0.0211(4) Uani 1 1 d . . . . .
H5A H 0.0775 0.4126 -0.0648 0.026(6) Uiso 1 1 d R . . . .
O1 O 0.07560(8) 0.4192(2) 0.26430(13) 0.0239(4) Uani 1 1 d . . . . .
O2 O 0.03054(9) 0.2226(2) 0.04139(16) 0.0261(4) Uani 1 1 d . . . . .
O1W O -0.06656(8) -0.0069(2) 0.18290(18) 0.0310(4) Uani 1 1 d . . . . .
H1WA H -0.0609 -0.0655 0.1045 0.057(10) Uiso 1 1 d R . . . .
H1WB H -0.1112 0.0188 0.1791 0.071(11) Uiso 1 1 d R . . . .
C1 C 0.25247(12) 0.5937(4) 0.1422(3) 0.0319(6) Uani 1 1 d . . . . .
H1A H 0.2633 0.5508 0.0514 0.038 Uiso 1 1 calc R U . . .
C2 C 0.12583(11) 0.6467(3) 0.1084(2) 0.0225(5) Uani 1 1 d . . . . .
H2A H 0.1336 0.6590 0.0064 0.027 Uiso 1 1 calc R U . . .
H2B H 0.0988 0.7506 0.1399 0.027 Uiso 1 1 calc R U . . .
C3 C 0.08790(10) 0.4716(3) 0.1378(2) 0.0183(5) Uani 1 1 d . . . . .

loop_
_atom_site_aniso_label
_atom_site_aniso_U_11
_atom_site_aniso_U_22
_atom_site_aniso_U_33
_atom_site_aniso_U_23
_atom_site_aniso_U_13
_atom_site_aniso_U_12
Zn1 0.0210(2) 0.0189(2) 0.0183(2) 0.000 0.00369(14) 0.000
N1 0.0239(10) 0.0211(10) 0.0206(10) 0.0021(8) -0.0009(8) -0.0048(8)
N2 0.0336(12) 0.0443(14) 0.0247(11) -0.0062(10) -0.0040(9) -0.0030(10)
N3 0.0397(14) 0.0467(15) 0.0325(11) 0.0001(11) -0.0123(10) -0.0033(11)
N4 0.0270(11) 0.0404(14) 0.0444(13) 0.0020(11) -0.0075(9) 0.0001(10)
N5 0.0238(10) 0.0242(10) 0.0152(9) 0.0008(8) 0.0033(7) -0.0062(8)
O1 0.0309(9) 0.0261(9) 0.0148(8) 0.0004(7) -0.0001(6) -0.0071(7)
O2 0.0339(9) 0.0239(9) 0.0205(8) -0.0049(7) 0.0057(7) -0.0114(7)
O1W 0.0247(9) 0.0306(10) 0.0377(10) -0.0114(8) 0.0049(7) -0.0064(7)
C1 0.0289(13) 0.0354(15) 0.0313(13) -0.0023(12) 0.0026(10) 0.0021(12)
C2 0.0228(12) 0.0242(12) 0.0207(11) 0.0030(10) -0.0037(9) -0.0036(10)
C3 0.0152(10) 0.0213(12) 0.0184(11) 0.0013(9) 0.0003(8) 0.0006(9)

loop_
_atom_type_symbol
_atom_type_description
_atom_type_scat_dispersion_real
_atom_type_scat_dispersion_imag
_atom_type_scat_source
C C 0.0033 0.0016 'International Tables Vol C Tables 4.2.6.8 and 6.1.1.4'
H H 0.0000 0.0000 'International Tables Vol C Tables 4.2.6.8 and 6.1.1.4'
N N 0.0061 0.0033 'International Tables Vol C Tables 4.2.6.8 and 6.1.1.4'
O O 0.0106 0.0060 'International Tables Vol C Tables 4.2.6.8 and 6.1.1.4'
Zn Zn 0.2839 1.4301 'International Tables Vol C Tables 4.2.6.8 and 6.1.1.4'

loop_
_geom_angle_atom_site_label_1
_geom_angle_atom_site_label_2
_geom_angle_atom_site_label_3
_geom_angle
_geom_angle_site_symmetry_1
_geom_angle_site_symmetry_3
O2 Zn1 O2 169.31(9) 3 .
O2 Zn1 O1W 99.82(7) 3 .
O2 Zn1 O1W 87.86(6) . .
O2 Zn1 O1W 87.86(6) 3 3
O2 Zn1 O1W 99.82(7) . 3
O1W Zn1 O1W 88.70(10) . 3
O2 Zn1 O1 94.04(6) 3 .
O2 Zn1 O1 78.01(5) . .
O1W Zn1 O1 165.82(6) . .
O1W Zn1 O1 94.84(6) 3 .
O2 Zn1 O1 78.01(5) 3 3
O2 Zn1 O1 94.04(6) . 3
O1W Zn1 O1 94.84(6) . 3
O1W Zn1 O1 165.82(6) 3 3
O1 Zn1 O1 85.06(9) . 3
C1 N1 N2 108.13(18) . .
C1 N1 C2 131.00(19) . .
N2 N1 C2 120.84(17) . .
N3 N2 N1 106.05(18) . .
N2 N3 N4 110.95(19) . .
C1 N4 N3 105.2(2) . .
C3 N5 O2 120.90(16) . .
C3 N5 H5A 123.4 . .
O2 N5 H5A 115.6 . .
C3 O1 Zn1 107.10(12) . .
N5 O2 Zn1 109.36(11) . .
Zn1 O1W H1WA 122.3 . .
Zn1 O1W H1WB 118.6 . .
H1WA O1W H1WB 101.4 . .
N4 C1 N1 109.7(2) . .
N4 C1 H1A 125.2 . .
N1 C1 H1A 125.2 . .
N1 C2 C3 109.88(17) . .
N1 C2 H2A 109.7 . .
C3 C2 H2A 109.7 . .
N1 C2 H2B 109.7 . .
C3 C2 H2B 109.7 . .
H2A C2 H2B 108.2 . .
O1 C3 N5 122.3(2) . .
O1 C3 C2 121.44(18) . .
N5 C3 C2 116.25(18) . .

loop_
_geom_bond_atom_site_label_1
_geom_bond_atom_site_label_2
_geom_bond_distance
_geom_bond_site_symmetry_2
Zn1 O2 2.0493(15) 3
Zn1 O2 2.0493(15) .
Zn1 O1W 2.0724(16) .
Zn1 O1W 2.0724(16) 3
Zn1 O1 2.2028(16) .
Zn1 O1 2.2028(16) 3
N1 C1 1.318(3) .
N1 N2 1.340(3) .
N1 C2 1.466(3) .
N2 N3 1.294(3) .
N3 N4 1.346(3) .
N4 C1 1.307(3) .
N5 C3 1.301(3) .
N5 O2 1.363(2) .
N5 H5A 0.9070 .
O1 C3 1.266(2) .
O1W H1WA 0.8559 .
O1W H1WB 0.8955 .
C1 H1A 0.9300 .
C2 C3 1.503(3) .
C2 H2A 0.9700 .
C2 H2B 0.9700 .

loop_
_geom_torsion_atom_site_label_1
_geom_torsion_atom_site_label_2
_geom_torsion_atom_site_label_3
_geom_torsion_atom_site_label_4
_geom_torsion
_geom_torsion_site_symmetry_1
_geom_torsion_site_symmetry_2
_geom_torsion_site_symmetry_3
_geom_torsion_site_symmetry_4
C1 N1 N2 N3 0.3(3) . . . .
C2 N1 N2 N3 178.5(2) . . . .
N1 N2 N3 N4 -0.4(3) . . . .
N2 N3 N4 C1 0.3(3) . . . .
C3 N5 O2 Zn1 11.1(2) . . . .
N3 N4 C1 N1 -0.1(3) . . . .
N2 N1 C1 N4 -0.1(3) . . . .
C2 N1 C1 N4 -178.1(2) . . . .
C1 N1 C2 C3 93.2(3) . . . .
N2 N1 C2 C3 -84.6(2) . . . .
Zn1 O1 C3 N5 -11.6(2) . . . .
Zn1 O1 C3 C2 167.06(16) . . . .
O2 N5 C3 O1 1.1(3) . . . .
O2 N5 C3 C2 -177.62(17) . . . .
N1 C2 C3 O1 54.7(3) . . . .
N1 C2 C3 N5 -126.6(2) . . . .
